data_7120979
loop_
_publ_author_name
'Frogley, Benjamin J.'
'Hill, Anthony F.'
'Manzano, Richard A.'
'Sharma, Manab'

_publ_section_title
;
 Bis(alkylidynyl)tellurides and ditellurides
;
_journal_coden_ASTM CHCOFS
_journal_issue 14
_journal_name_full
;
 Chemical Communications (Cambridge, United Kingdom)
;
_journal_page_first 1702
_journal_page_last 1705
_journal_paper_doi 10.1039/c7cc08776d
_journal_volume 54
_journal_year 2018
_chemical_formula_moiety 'C18 H22 B1 N6 O2 Te1 W1, C8 H20 N1'
_chemical_formula_sum 'C26 H42 B N7 O2 Te W'
_chemical_formula_weight 806.93
_space_group_IT_number 2
_symmetry_cell_setting triclinic
_symmetry_space_group_name_Hall '-P 1'
_symmetry_space_group_name_H-M 'P -1'
_atom_sites_solution_hydrogens difmap
_atom_sites_solution_primary other
_audit_update_record
;
2017-09-28 deposited with the CCDC.
2017-12-07 downloaded from the CCDC.
;
_cell_angle_alpha 96.049(4)
_cell_angle_beta 93.448(3)
_cell_angle_gamma 111.328(4)
_cell_formula_units_Z 2
_cell_length_a 10.0038(6)
_cell_length_b 10.0481(6)
_cell_length_c 16.8445(11)
_cell_measurement_reflns_used 264700
_cell_measurement_temperature 200
_cell_measurement_theta_max 28
_cell_measurement_theta_min 3
_cell_volume 1559.57(17)
_computing_cell_refinement 'DENZO/SCALEPACK (Otwinowski & Minor, 1997)'
_computing_data_collection 'COLLECT (Nonius, 2001).'
_computing_data_reduction 'DENZO/SCALEPACK (Otwinowski & Minor, 1997)'
_computing_molecular_graphics 'CAMERON (Watkin et al., 1996)'
_computing_publication_material 'CRYSTALS (Betteridge et al., 2003)'
_computing_structure_refinement 'CRYSTALS (Betteridge et al., 2003)'
_computing_structure_solution 'Superflip (Palatinus & Chapuis, 2007)'
_diffrn_ambient_temperature 200
_diffrn_measured_fraction_theta_full 0.987
_diffrn_measured_fraction_theta_max 0.978
_diffrn_measurement_device Area
_diffrn_measurement_device_type 'Nonius KappaCCD'
_diffrn_measurement_method \w
_diffrn_radiation_monochromator graphite
_diffrn_radiation_type 'Mo K\a'
_diffrn_radiation_wavelength 0.71073
_diffrn_reflns_av_R_equivalents 0.062
_diffrn_reflns_limit_h_max 13
_diffrn_reflns_limit_h_min -13
_diffrn_reflns_limit_k_max 13
_diffrn_reflns_limit_k_min -12
_diffrn_reflns_limit_l_max 22
_diffrn_reflns_limit_l_min -22
_diffrn_reflns_number 28686
_diffrn_reflns_theta_full 25.227
_diffrn_reflns_theta_max 28.030
_diffrn_reflns_theta_min 2.627
_diffrn_standards_number 0
_exptl_absorpt_coefficient_mu 4.654
_exptl_absorpt_correction_T_max 0.69
_exptl_absorpt_correction_T_min 0.56
_exptl_absorpt_correction_type multi-scan
_exptl_absorpt_process_details 'DENZO/SCALEPACK (Otwinowski & Minor, 1997)'
_exptl_crystal_colour yellow
_exptl_crystal_density_diffrn 1.718
_exptl_crystal_density_method 'not measured'
_exptl_crystal_description prism
_exptl_crystal_F_000 788
_exptl_crystal_size_max 0.260
_exptl_crystal_size_mid 0.124
_exptl_crystal_size_min 0.080
_refine_ls_extinction_method None
_refine_ls_goodness_of_fit_ref 1.0384
_refine_ls_hydrogen_treatment mixed
_refine_ls_matrix_type full
_refine_ls_number_parameters 346
_refine_ls_number_reflns 7380
_refine_ls_number_restraints 0
_refine_ls_R_factor_all 0.0681
_refine_ls_R_factor_gt 0.0470
_refine_ls_shift/su_max 0.0009505
_refine_ls_shift/su_mean 0.0000184
_refine_ls_structure_factor_coef Fsqd
_refine_ls_weighting_details
;
 Method= Modified Sheldrick 
 w=1/[\s^2^(F^2^) + ( 0.05P)^2^ + 9.41P] 
 ,where P=(max(Fo^2^,0) + 2Fc^2^)/3 
;
_refine_ls_weighting_scheme calc
_refine_ls_wR_factor_all 0.1168
_refine_ls_wR_factor_gt 0.1009
_refine_ls_wR_factor_ref 0.1168
_reflns_limit_h_max 13
_reflns_limit_h_min -13
_reflns_limit_k_max 13
_reflns_limit_k_min -13
_reflns_limit_l_max 22
_reflns_limit_l_min 0
_reflns_number_gt 5937
_reflns_number_total 7381
_reflns_threshold_expression I>2.0\s(I)
_oxford_diffrn_Wilson_B_factor 2.57
_oxford_diffrn_Wilson_scale 20.06
_oxford_refine_ls_r_factor_ref 0.0681
_oxford_refine_ls_scale 0.2787(2)
_oxford_reflns_number_all 7380
_oxford_reflns_threshold_expression_ref I>-10.0\s(I)
_cod_data_source_file c7cc08776d2.cif
_cod_data_source_block 2b
_cod_depositor_comments
;
The following automatic conversions were performed:

'_atom_sites_solution_primary' value 'Other' changed to 'other'
according to
/home/data/users/saulius/crontab/automatic-downloads/rss-feeds/RSC/lib/dictionaries/cif_core.dic
dictionary named 'cif_core.dic' version 2.4.2 from 2011-04-26.

Automatic conversion script
Id: cif_fix_values 4973 2017-02-22 13:04:09Z antanas 
;
_cod_original_cell_volume 1559.56(17)
_cod_original_sg_symbol_H-M 'P -1 '
_cod_original_formula_sum 'C26 H42 B1 N7 O2 Te1 W1'
_cod_database_code 7120979

loop_
_symmetry_equiv_pos_as_xyz
x,y,z
-x,-y,-z

loop_
_atom_site_label
_atom_site_type_symbol
_atom_site_fract_x
_atom_site_fract_y
_atom_site_fract_z
_atom_site_U_iso_or_equiv
_atom_site_occupancy
_atom_site_adp_type
_atom_site_refinement_flags_posn
Te1 Te 0.27695(5) 0.60515(5) 0.39078(3) 0.0416 1.0000 Uani .
W1 W 0.44200(3) 0.87591(3) 0.243573(16) 0.0295 1.0000 Uani .
O41 O 0.3007(6) 1.0476(6) 0.3536(4) 0.0486 1.0000 Uani .
O42 O 0.1263(6) 0.7002(7) 0.1650(4) 0.0579 1.0000 Uani .
N11 N 0.5100(6) 1.0389(6) 0.1528(3) 0.0307 1.0000 Uani .
N12 N 0.6421(6) 1.0712(5) 0.1244(3) 0.0290 1.0000 Uani .
N21 N 0.6691(5) 1.0051(6) 0.2956(3) 0.0310 1.0000 Uani .
N22 N 0.7814(5) 1.0505(6) 0.2488(3) 0.0313 1.0000 Uani .
N31 N 0.5508(6) 0.7661(6) 0.1621(3) 0.0314 1.0000 Uani .
N32 N 0.6833(6) 0.8424(6) 0.1373(3) 0.0308 1.0000 Uani .
N51 N 0.7720(6) 0.5851(6) 0.3453(3) 0.0356 1.0000 Uani .
C1 C 0.3763(7) 0.7449(7) 0.3156(4) 0.0332 1.0000 Uani .
C11 C 0.4410(8) 1.1083(7) 0.1149(4) 0.0364 1.0000 Uani .
C12 C 0.5269(8) 1.1854(7) 0.0604(4) 0.0377 1.0000 Uani .
C13 C 0.6520(8) 1.1596(7) 0.0690(4) 0.0355 1.0000 Uani .
C14 C 0.2949(8) 1.1030(9) 0.1335(5) 0.0484 1.0000 Uani .
C15 C 0.7844(10) 1.2206(10) 0.0258(5) 0.0534 1.0000 Uani .
C21 C 0.7266(7) 1.0591(7) 0.3727(4) 0.0359 1.0000 Uani .
C22 C 0.8746(8) 1.1387(8) 0.3743(5) 0.0408 1.0000 Uani .
C23 C 0.9056(7) 1.1302(7) 0.2951(4) 0.0351 1.0000 Uani .
C24 C 0.6378(9) 1.0335(9) 0.4414(4) 0.0442 1.0000 Uani .
C25 C 1.0480(8) 1.1950(9) 0.2623(5) 0.0489 1.0000 Uani .
C31 C 0.5143(8) 0.6266(7) 0.1307(4) 0.0369 1.0000 Uani .
C32 C 0.6263(8) 0.6135(8) 0.0886(4) 0.0390 1.0000 Uani .
C33 C 0.7303(8) 0.7498(8) 0.0930(4) 0.0359 1.0000 Uani .
C34 C 0.3755(8) 0.5143(7) 0.1431(5) 0.0448 1.0000 Uani .
C35 C 0.8731(8) 0.7960(9) 0.0606(5) 0.0458 1.0000 Uani .
C41 C 0.3561(7) 0.9879(7) 0.3126(4) 0.0351 1.0000 Uani .
C42 C 0.2457(8) 0.7680(8) 0.1914(4) 0.0381 1.0000 Uani .
C51 C 0.8045(9) 0.6181(9) 0.4359(5) 0.0486 1.0000 Uani .
C52 C 0.7436(11) 0.7209(11) 0.4759(5) 0.0622 1.0000 Uani .
C53 C 0.8476(8) 0.4852(8) 0.3168(5) 0.0448 1.0000 Uani .
C54 C 0.8264(10) 0.4374(10) 0.2270(6) 0.0602 1.0000 Uani .
C55 C 0.8232(8) 0.7226(8) 0.3077(5) 0.0423 1.0000 Uani .
C56 C 0.9803(9) 0.8134(9) 0.3288(6) 0.0609 1.0000 Uani .
C57 C 0.6116(8) 0.5150(9) 0.3211(5) 0.0464 1.0000 Uani .
C58 C 0.5371(10) 0.3683(10) 0.3476(7) 0.0715 1.0000 Uani .
B1 B 0.7507(9) 1.0084(8) 0.1576(5) 0.0361 1.0000 Uani .
H11 H 0.848(10) 1.058(9) 0.132(5) 0.0615 1.0000 Uiso .
H121 H 0.5045 1.2422 0.0259 0.0450 1.0000 Uiso R
H141 H 0.2575 1.1469 0.0947 0.0721 1.0000 Uiso R
H142 H 0.3023 1.1535 0.1856 0.0719 1.0000 Uiso R
H143 H 0.2311 1.0050 0.1324 0.0720 1.0000 Uiso R
H151 H 0.7669 1.2753 -0.0139 0.0799 1.0000 Uiso R
H152 H 0.8648 1.2816 0.0631 0.0799 1.0000 Uiso R
H153 H 0.8083 1.1441 0.0002 0.0802 1.0000 Uiso R
H221 H 0.9389 1.1881 0.4191 0.0492 1.0000 Uiso R
H241 H 0.6980 1.0530 0.4910 0.0660 1.0000 Uiso R
H242 H 0.5846 1.0957 0.4431 0.0658 1.0000 Uiso R
H243 H 0.5717 0.9350 0.4339 0.0660 1.0000 Uiso R
H251 H 1.1118 1.2754 0.2991 0.0731 1.0000 Uiso R
H252 H 1.0342 1.2278 0.2121 0.0731 1.0000 Uiso R
H253 H 1.0909 1.1238 0.2541 0.0732 1.0000 Uiso R
H321 H 0.6302 0.5284 0.0622 0.0471 1.0000 Uiso R
H341 H 0.3785 0.4211 0.1267 0.0669 1.0000 Uiso R
H342 H 0.3605 0.5221 0.1987 0.0670 1.0000 Uiso R
H343 H 0.2972 0.5241 0.1117 0.0671 1.0000 Uiso R
H351 H 0.8815 0.7147 0.0288 0.0681 1.0000 Uiso R
H352 H 0.9488 0.8307 0.1043 0.0680 1.0000 Uiso R
H353 H 0.8837 0.8712 0.0280 0.0681 1.0000 Uiso R
H511 H 0.9081 0.6606 0.4484 0.0576 1.0000 Uiso R
H512 H 0.7672 0.5275 0.4571 0.0581 1.0000 Uiso R
H521 H 0.7622 0.7292 0.5330 0.0931 1.0000 Uiso R
H522 H 0.7878 0.8146 0.4590 0.0929 1.0000 Uiso R
H523 H 0.6410 0.6849 0.4612 0.0929 1.0000 Uiso R
H531 H 0.9499 0.5352 0.3328 0.0540 1.0000 Uiso R
H532 H 0.8114 0.4007 0.3435 0.0541 1.0000 Uiso R
H541 H 0.8819 0.3787 0.2145 0.0900 1.0000 Uiso R
H542 H 0.8583 0.5202 0.1990 0.0899 1.0000 Uiso R
H543 H 0.7259 0.3822 0.2100 0.0899 1.0000 Uiso R
H551 H 0.7671 0.7781 0.3254 0.0508 1.0000 Uiso R
H552 H 0.8041 0.6963 0.2501 0.0510 1.0000 Uiso R
H561 H 1.0062 0.8899 0.2966 0.0910 1.0000 Uiso R
H562 H 0.9988 0.8528 0.3844 0.0910 1.0000 Uiso R
H563 H 1.0368 0.7562 0.3181 0.0909 1.0000 Uiso R
H571 H 0.5663 0.5791 0.3435 0.0551 1.0000 Uiso R
H572 H 0.5968 0.5044 0.2632 0.0551 1.0000 Uiso R
H581 H 0.4350 0.3361 0.3334 0.1070 1.0000 Uiso R
H582 H 0.5567 0.3756 0.4048 0.1069 1.0000 Uiso R
H583 H 0.5732 0.3002 0.3218 0.1069 1.0000 Uiso R

loop_
_atom_site_aniso_label
_atom_site_aniso_U_11
_atom_site_aniso_U_22
_atom_site_aniso_U_33
_atom_site_aniso_U_23
_atom_site_aniso_U_13
_atom_site_aniso_U_12
Te1 0.0416(3) 0.0412(3) 0.0421(3) 0.0179(2) 0.0079(2) 0.0119(2)
W1 0.02920(14) 0.02954(14) 0.03090(15) 0.00748(10) 0.00483(10) 0.01098(10)
O41 0.044(3) 0.043(3) 0.062(4) 0.002(3) 0.017(3) 0.020(2)
O42 0.038(3) 0.074(4) 0.052(3) 0.014(3) -0.001(3) 0.009(3)
N11 0.030(3) 0.030(3) 0.033(3) 0.006(2) 0.003(2) 0.012(2)
N12 0.036(3) 0.028(3) 0.024(3) 0.008(2) 0.004(2) 0.011(2)
N21 0.026(3) 0.032(3) 0.033(3) 0.005(2) 0.002(2) 0.009(2)
N22 0.026(3) 0.032(3) 0.035(3) 0.002(2) 0.005(2) 0.009(2)
N31 0.033(3) 0.025(3) 0.036(3) 0.004(2) 0.005(2) 0.011(2)
N32 0.031(3) 0.034(3) 0.030(3) 0.007(2) 0.007(2) 0.014(2)
N51 0.037(3) 0.038(3) 0.035(3) 0.009(2) 0.002(2) 0.017(2)
C1 0.030(3) 0.029(3) 0.037(4) -0.001(3) 0.000(3) 0.009(3)
C11 0.046(4) 0.026(3) 0.040(4) 0.007(3) 0.001(3) 0.016(3)
C12 0.053(4) 0.033(4) 0.029(3) 0.012(3) -0.001(3) 0.017(3)
C13 0.050(4) 0.018(3) 0.035(4) -0.002(2) -0.009(3) 0.012(3)
C14 0.048(4) 0.048(5) 0.058(5) 0.017(4) 0.004(4) 0.025(4)
C15 0.065(5) 0.058(5) 0.043(4) 0.019(4) 0.021(4) 0.024(4)
C21 0.034(3) 0.037(4) 0.036(4) -0.001(3) 0.002(3) 0.014(3)
C22 0.038(4) 0.038(4) 0.043(4) -0.004(3) -0.005(3) 0.015(3)
C23 0.027(3) 0.034(4) 0.042(4) -0.004(3) -0.002(3) 0.011(3)
C24 0.052(4) 0.052(5) 0.029(4) 0.002(3) 0.007(3) 0.020(4)
C25 0.028(4) 0.054(5) 0.060(5) 0.002(4) 0.006(3) 0.012(3)
C31 0.045(4) 0.035(4) 0.032(4) 0.003(3) 0.000(3) 0.017(3)
C32 0.047(4) 0.035(4) 0.037(4) -0.003(3) -0.002(3) 0.021(3)
C33 0.041(4) 0.046(4) 0.027(3) 0.000(3) 0.003(3) 0.025(3)
C34 0.053(4) 0.027(4) 0.051(5) 0.003(3) 0.004(4) 0.011(3)
C35 0.049(4) 0.056(5) 0.041(4) 0.006(3) 0.009(3) 0.028(4)
C41 0.031(3) 0.031(3) 0.043(4) 0.011(3) 0.002(3) 0.010(3)
C42 0.036(4) 0.045(4) 0.034(4) 0.011(3) 0.008(3) 0.013(3)
C51 0.059(5) 0.050(5) 0.037(4) 0.010(3) -0.001(3) 0.020(4)
C52 0.071(6) 0.071(6) 0.043(5) 0.001(4) 0.014(4) 0.025(5)
C53 0.044(4) 0.034(4) 0.059(5) 0.002(3) 0.001(4) 0.019(3)
C54 0.065(6) 0.051(5) 0.065(6) -0.009(4) 0.004(5) 0.028(4)
C55 0.055(4) 0.034(4) 0.046(4) 0.015(3) 0.011(3) 0.022(3)
C56 0.055(5) 0.036(4) 0.094(7) 0.016(4) 0.024(5) 0.014(4)
C57 0.037(4) 0.050(5) 0.051(5) 0.013(4) 0.002(3) 0.014(3)
C58 0.050(5) 0.055(6) 0.097(8) 0.016(5) 0.011(5) 0.003(4)
B1 0.037(4) 0.031(4) 0.038(4) 0.001(3) 0.010(3) 0.011(3)

loop_
_atom_type_symbol
_atom_type_scat_dispersion_real
_atom_type_scat_dispersion_imag
_atom_type_scat_Cromer_Mann_a1
_atom_type_scat_Cromer_Mann_b1
_atom_type_scat_Cromer_Mann_a2
_atom_type_scat_Cromer_Mann_b2
_atom_type_scat_Cromer_Mann_a3
_atom_type_scat_Cromer_Mann_b3
_atom_type_scat_Cromer_Mann_a4
_atom_type_scat_Cromer_Mann_b4
_atom_type_scat_Cromer_Mann_c
_atom_type_scat_source
C 0.0033 0.0016 2.3100 20.8439 1.0200 10.2075 1.5886 0.5687 0.8650 51.6512 0.2156 'International Tables Vol C 4.2.6.8 and 6.1.1.4'
H 0.0000 0.0000 0.4930 10.5109 0.3229 26.1257 0.1402 3.1424 0.0408 57.7998 0.0030 'International Tables Vol C 4.2.6.8 and 6.1.1.4'
B 0.0013 0.0007 2.0545 23.2185 1.3326 1.0210 1.0979 60.3498 0.7068 0.1403 -0.1932 'International Tables Vol C 4.2.6.8 and 6.1.1.4'
N 0.0061 0.0033 12.2126 0.0057 3.1322 9.8933 2.0125 28.9975 1.1663 0.5826 -11.5290 'International Tables Vol C 4.2.6.8 and 6.1.1.4'
O 0.0106 0.0060 3.0485 13.2771 2.2868 5.7011 1.5463 0.3239 0.8670 32.9089 0.2508 'International Tables Vol C 4.2.6.8 and 6.1.1.4'
Te -0.5308 1.6751 19.9644 4.8174 19.0138 0.4209 6.1449 28.5284 2.5239 70.8403 4.3520 'International Tables Vol C 4.2.6.8 and 6.1.1.4'
W -0.8490 6.8722 29.0818 1.7203 15.4300 9.2259 14.4327 0.3217 5.1198 57.0560 9.8875 'International Tables Vol C 4.2.6.8 and 6.1.1.4'

loop_
_geom_angle_atom_site_label_1
_geom_angle_atom_site_label_2
_geom_angle_atom_site_label_3
_geom_angle
_geom_angle_publ_flag
N11 W1 N21 80.08(19) yes
N11 W1 N31 80.30(19) yes
N21 W1 N31 82.5(2) yes
N11 W1 C1 176.6(2) yes
N21 W1 C1 102.8(2) yes
N31 W1 C1 101.9(2) yes
N11 W1 C41 95.4(2) yes
N21 W1 C41 94.9(2) yes
N31 W1 C41 175.3(2) yes
C1 W1 C41 82.5(3) yes
N11 W1 C42 96.3(2) yes
N21 W1 C42 176.3(2) yes
N31 W1 C42 96.0(3) yes
C1 W1 C42 80.9(3) yes
C41 W1 C42 86.5(3) yes
W1 N11 N12 119.8(4) yes
W1 N11 C11 132.6(5) yes
N12 N11 C11 107.4(5) yes
N11 N12 C13 108.5(5) yes
N11 N12 B1 120.5(5) yes
C13 N12 B1 131.0(6) yes
W1 N21 N22 122.6(4) yes
W1 N21 C21 131.0(4) yes
N22 N21 C21 106.3(5) yes
N21 N22 C23 110.4(5) yes
N21 N22 B1 119.1(5) yes
C23 N22 B1 130.5(6) yes
W1 N31 N32 121.0(4) yes
W1 N31 C31 132.0(5) yes
N32 N31 C31 107.0(5) yes
N31 N32 C33 109.6(5) yes
N31 N32 B1 120.1(5) yes
C33 N32 B1 130.3(6) yes
C51 N51 C53 107.0(6) yes
C51 N51 C55 110.5(6) yes
C53 N51 C55 111.5(6) yes
C51 N51 C57 111.0(6) yes
C53 N51 C57 110.7(6) yes
C55 N51 C57 106.2(5) yes
Te1 C1 W1 171.7(4) yes
N11 C11 C12 109.8(6) yes
N11 C11 C14 122.2(6) yes
C12 C11 C14 128.0(6) yes
C11 C12 C13 105.0(6) yes
C11 C12 H121 127.5 no
C13 C12 H121 127.5 no
C12 C13 N12 109.3(6) yes
C12 C13 C15 127.3(6) yes
N12 C13 C15 123.4(6) yes
C11 C14 H141 109.5 no
C11 C14 H142 109.4 no
H141 C14 H142 109.5 no
C11 C14 H143 109.9 no
H141 C14 H143 109.7 no
H142 C14 H143 108.8 no
C13 C15 H151 110.1 no
C13 C15 H152 110.2 no
H151 C15 H152 109.1 no
C13 C15 H153 109.9 no
H151 C15 H153 109.1 no
H152 C15 H153 108.4 no
N21 C21 C22 109.4(6) yes
N21 C21 C24 122.3(6) yes
C22 C21 C24 128.3(7) yes
C21 C22 C23 106.2(6) yes
C21 C22 H221 127.0 no
C23 C22 H221 126.8 no
C22 C23 N22 107.7(6) yes
C22 C23 C25 128.8(6) yes
N22 C23 C25 123.6(6) yes
C21 C24 H241 110.6 no
C21 C24 H242 108.9 no
H241 C24 H242 109.3 no
C21 C24 H243 109.2 no
H241 C24 H243 109.5 no
H242 C24 H243 109.3 no
C23 C25 H251 110.2 no
C23 C25 H252 110.0 no
H251 C25 H252 108.7 no
C23 C25 H253 109.6 no
H251 C25 H253 109.1 no
H252 C25 H253 109.2 no
N31 C31 C32 108.9(6) yes
N31 C31 C34 121.6(6) yes
C32 C31 C34 129.5(7) yes
C31 C32 C33 107.1(6) yes
C31 C32 H321 126.7 no
C33 C32 H321 126.2 no
C32 C33 N32 107.4(6) yes
C32 C33 C35 129.2(6) yes
N32 C33 C35 123.3(6) yes
C31 C34 H341 108.9 no
C31 C34 H342 110.0 no
H341 C34 H342 109.0 no
C31 C34 H343 110.4 no
H341 C34 H343 108.9 no
H342 C34 H343 109.6 no
C33 C35 H351 109.2 no
C33 C35 H352 109.5 no
H351 C35 H352 108.8 no
C33 C35 H353 111.0 no
H351 C35 H353 109.3 no
H352 C35 H353 109.0 no
W1 C41 O41 176.8(6) yes
W1 C42 O42 175.6(6) yes
N51 C51 C52 115.3(7) yes
N51 C51 H511 107.9 no
C52 C51 H511 107.3 no
N51 C51 H512 107.3 no
C52 C51 H512 109.3 no
H511 C51 H512 109.6 no
C51 C52 H521 109.7 no
C51 C52 H522 109.8 no
H521 C52 H522 109.3 no
C51 C52 H523 109.3 no
H521 C52 H523 109.2 no
H522 C52 H523 109.6 no
N51 C53 C54 115.3(6) yes
N51 C53 H531 107.7 no
C54 C53 H531 108.2 no
N51 C53 H532 107.4 no
C54 C53 H532 108.5 no
H531 C53 H532 109.6 no
C53 C54 H541 109.2 no
C53 C54 H542 109.9 no
H541 C54 H542 109.3 no
C53 C54 H543 109.8 no
H541 C54 H543 109.4 no
H542 C54 H543 109.2 no
N51 C55 C56 114.5(6) yes
N51 C55 H551 107.4 no
C56 C55 H551 108.8 no
N51 C55 H552 107.7 no
C56 C55 H552 109.0 no
H551 C55 H552 109.3 no
C55 C56 H561 108.7 no
C55 C56 H562 110.4 no
H561 C56 H562 109.5 no
C55 C56 H563 109.8 no
H561 C56 H563 109.2 no
H562 C56 H563 109.2 no
N51 C57 C58 115.8(7) yes
N51 C57 H571 108.3 no
C58 C57 H571 107.9 no
N51 C57 H572 107.4 no
C58 C57 H572 108.3 no
H571 C57 H572 109.0 no
C57 C58 H581 109.7 no
C57 C58 H582 109.4 no
H581 C58 H582 109.5 no
C57 C58 H583 109.5 no
H581 C58 H583 109.6 no
H582 C58 H583 109.1 no
N12 B1 N32 108.4(6) yes
N12 B1 N22 109.6(5) yes
N32 B1 N22 109.6(6) yes
N12 B1 H11 106(5) no
N32 B1 H11 115(5) no
N22 B1 H11 108(5) no

loop_
_geom_bond_atom_site_label_1
_geom_bond_atom_site_label_2
_geom_bond_distance
_geom_bond_publ_flag
Te1 C1 2.018(7) yes
W1 N11 2.308(5) yes
W1 N21 2.234(5) yes
W1 N31 2.240(5) yes
W1 C1 1.855(7) yes
W1 C41 1.975(7) yes
W1 C42 1.961(7) yes
O41 C41 1.161(8) yes
O42 C42 1.171(9) yes
N11 N12 1.370(7) yes
N11 C11 1.327(8) yes
N12 C13 1.339(8) yes
N12 B1 1.547(10) yes
N21 N22 1.378(7) yes
N21 C21 1.359(9) yes
N22 C23 1.350(8) yes
N22 B1 1.531(10) yes
N31 N32 1.384(7) yes
N31 C31 1.351(9) yes
N32 C33 1.363(8) yes
N32 B1 1.546(9) yes
N51 C51 1.517(9) yes
N51 C53 1.518(9) yes
N51 C55 1.510(8) yes
N51 C57 1.508(9) yes
C11 C12 1.394(10) yes
C11 C14 1.497(10) yes
C12 C13 1.370(10) yes
C12 H121 0.927 no
C13 C15 1.510(11) yes
C14 H141 0.956 no
C14 H142 0.952 no
C14 H143 0.956 no
C15 H151 0.955 no
C15 H152 0.958 no
C15 H153 0.954 no
C21 C22 1.401(10) yes
C21 C24 1.488(10) yes
C22 C23 1.389(10) yes
C22 H221 0.928 no
C23 C25 1.500(9) yes
C24 H241 0.958 no
C24 H242 0.957 no
C24 H243 0.959 no
C25 H251 0.958 no
C25 H252 0.959 no
C25 H253 0.961 no
C31 C32 1.400(10) yes
C31 C34 1.480(10) yes
C32 C33 1.378(10) yes
C32 H321 0.936 no
C33 C35 1.489(10) yes
C34 H341 0.959 no
C34 H342 0.957 no
C34 H343 0.960 no
C35 H351 0.961 no
C35 H352 0.962 no
C35 H353 0.960 no
C51 C52 1.501(12) yes
C51 H511 0.966 no
C51 H512 0.966 no
C52 H521 0.958 no
C52 H522 0.966 no
C52 H523 0.962 no
C53 C54 1.516(12) yes
C53 H531 0.968 no
C53 H532 0.966 no
C54 H541 0.962 no
C54 H542 0.962 no
C54 H543 0.963 no
C55 C56 1.500(11) yes
C55 H551 0.963 no
C55 H552 0.966 no
C56 H561 0.955 no
C56 H562 0.958 no
C56 H563 0.952 no
C57 C58 1.520(12) yes
C57 H571 0.972 no
C57 H572 0.965 no
C58 H581 0.959 no
C58 H582 0.962 no
C58 H583 0.962 no
B1 H11 1.06(9) no
